data_7048462
loop_
_publ_author_name
'Volostnykh, Marina V.'
'Mikhaylov, Maxim A.'
'Sinelshchikova, Anna A.'
'Kirakosyan, Gayane A.'
'Martynov, Alexander G.'
'Grigoriev, Mikhail S.'
'Piryazev, Dmitry A.'
'Tsivadze, Aslan Yu'
'Sokolov, Maxim N.'
'Gorbunova, Yulia G.'

_publ_section_title
;
 Hybrid organic-inorganic supramolecular systems based on a pyridine
 end-decorated molybdenum(ii) halide cluster and zinc(ii) porphyrinate.
;
_journal_issue 5
_journal_name_full 'Dalton transactions (Cambridge, England : 2003)'
_journal_page_first 1835
_journal_page_last 1842
_journal_paper_doi 10.1039/c8dt04452j
_journal_volume 48
_journal_year 2019
_chemical_formula_moiety 'C18 H12 I4 Mo3 N3 O6, C16 H36 N'
_chemical_formula_sum 'C34 H48 I4 Mo3 N4 O6'
_chemical_formula_weight 1404.18
_space_group_crystal_system triclinic
_space_group_IT_number 2
_space_group_name_Hall '-P 1'
_space_group_name_H-M_alt 'P -1'
_symmetry_space_group_name_Hall '-P 1'
_symmetry_space_group_name_H-M 'P -1'
_atom_sites_solution_hydrogens geom
_atom_sites_solution_primary direct
_audit_creation_date 2018-01-31
_audit_creation_method
;
Olex2 1.2
(compiled 2017.08.10 svn.r3458 for OlexSys, GUI svn.r5381)
;
_audit_update_record
;
2018-04-04 deposited with the CCDC.
2019-01-03 downloaded from the CCDC.
;
_cell_angle_alpha 113.400(2)
_cell_angle_beta 93.501(2)
_cell_angle_gamma 97.357(2)
_cell_formula_units_Z 2
_cell_length_a 10.5010(8)
_cell_length_b 13.9062(11)
_cell_length_c 16.2223(13)
_cell_measurement_reflns_used 9547
_cell_measurement_temperature 150.0(2)
_cell_measurement_theta_max 33.00
_cell_measurement_theta_min 2.26
_cell_volume 2139.8(3)
_computing_cell_refinement 'Bruker SAINT'
_computing_data_collection 'Bruker APEX2'
_computing_data_reduction 'Bruker SAINT'
_computing_molecular_graphics 'Olex2 (Dolomanov et al., 2009)'
_computing_publication_material 'Olex2 (Dolomanov et al., 2009)'
_computing_structure_refinement 'ShelXL (Sheldrick, 2015)'
_computing_structure_solution 'SIR2008 (Burla et al., 2007)'
_diffrn_ambient_temperature 150.0(2)
_diffrn_detector_area_resol_mean 8
_diffrn_measured_fraction_theta_full 0.997
_diffrn_measured_fraction_theta_max 0.902
_diffrn_measurement_device_type 'Bruker APEX-II CCD'
_diffrn_measurement_method '\f and \w scans'
_diffrn_radiation_monochromator graphite
_diffrn_radiation_type MoK\a
_diffrn_radiation_wavelength 0.71073
_diffrn_reflns_av_R_equivalents 0.0203
_diffrn_reflns_av_unetI/netI 0.0255
_diffrn_reflns_Laue_measured_fraction_full 0.997
_diffrn_reflns_Laue_measured_fraction_max 0.902
_diffrn_reflns_limit_h_max 15
_diffrn_reflns_limit_h_min -15
_diffrn_reflns_limit_k_max 13
_diffrn_reflns_limit_k_min -21
_diffrn_reflns_limit_l_max 24
_diffrn_reflns_limit_l_min -17
_diffrn_reflns_number 36120
_diffrn_reflns_point_group_measured_fraction_full 0.997
_diffrn_reflns_point_group_measured_fraction_max 0.902
_diffrn_reflns_theta_full 25.000
_diffrn_reflns_theta_max 33.019
_diffrn_reflns_theta_min 1.618
_diffrn_source 'sealed tube'
_diffrn_standards_number 0
_exptl_absorpt_coefficient_mu 3.796
_exptl_absorpt_correction_T_max 0.7465
_exptl_absorpt_correction_T_min 0.6181
_exptl_absorpt_correction_type multi-scan
_exptl_absorpt_process_details
'SADABS-2012/1 (Bruker,2012) was used for absorption correction. wR2(int) was 0.0601 before and 0.0348 after correction. The Ratio of minimum to maximum transmission is 0.8280. The \l/2 correction factor is 0.0015.'
_exptl_crystal_colour orange
_exptl_crystal_colour_primary orange
_exptl_crystal_density_diffrn 2.179
_exptl_crystal_description block
_exptl_crystal_F_000 1332
_exptl_crystal_size_max 0.364
_exptl_crystal_size_mid 0.162
_exptl_crystal_size_min 0.126
_refine_diff_density_max 4.150
_refine_diff_density_min -2.007
_refine_diff_density_rms 0.170
_refine_ls_extinction_method none
_refine_ls_goodness_of_fit_ref 1.038
_refine_ls_hydrogen_treatment constr
_refine_ls_matrix_type full
_refine_ls_number_parameters 464
_refine_ls_number_reflns 14578
_refine_ls_number_restraints 0
_refine_ls_restrained_S_all 1.038
_refine_ls_R_factor_all 0.0469
_refine_ls_R_factor_gt 0.0347
_refine_ls_shift/su_max 0.001
_refine_ls_shift/su_mean 0.000
_refine_ls_structure_factor_coef Fsqd
_refine_ls_weighting_details 'w=1/[\s^2^(Fo^2^)+(0.0380P)^2^+7.7962P] where P=(Fo^2^+2Fc^2^)/3'
_refine_ls_weighting_scheme calc
_refine_ls_wR_factor_gt 0.0842
_refine_ls_wR_factor_ref 0.0923
_reflns_Friedel_coverage 0.000
_reflns_number_gt 11853
_reflns_number_total 14578
_reflns_threshold_expression 'I > 2\s(I)'
_cod_data_source_file c8dt04452j2.cif
_cod_data_source_block qqq
_cod_depositor_comments 'Adding full bibliography for 7048462--7048465.cif.'
_cod_database_code 7048462
_shelx_shelxl_version_number 2014/7
_shelx_space_group_comment
;
The symmetry employed for this shelxl refinement is uniquely defined
by the following loop, which should always be used as a source of
symmetry information in preference to the above space-group names.
They are only intended as comments.
;
_shelx_estimated_absorpt_t_max 0.646
_shelx_estimated_absorpt_t_min 0.339
_olex2_refinement_description
;
1. Fixed Uiso
 At 1.2 times of:
  All C(H) groups, All C(H,H) groups
 At 1.5 times of:
  All C(H,H,H) groups
2.a Secondary CH2 refined with riding coordinates:
 C11(H11A,H11B), C12(H12A,H12B), C13(H13A,H13B), C21(H21A,H21B), C22(H22A,
 H22B), C23(H23A,H23B), C31(H31A,H31B), C32(H32A,H32B), C33(H33A,H33B),
 C41(H41A,H41B), C42(H42A,H42B), C43(H43A,H43B)
2.b Aromatic/amide H refined with riding coordinates:
 C3A(H3A), C3B(H3B), C3C(H3C), C4A(H4A), C4B(H4B), C4C(H4C), C6A(H6A),
 C6B(H6B), C6C(H6C), C7A(H7A), C7B(H7B), C7C(H7C)
2.c Idealised Me refined as rotating group:
 C14(H14A,H14B,H14C), C24(H24A,H24B,H24C), C34(H34A,H34B,H34C), C44(H44A,H44B,
 H44C)
;
_olex2_submission_special_instructions 'No special instructions were received'

loop_
_space_group_symop_operation_xyz
'x, y, z'
'-x, -y, -z'

loop_
_atom_site_label
_atom_site_type_symbol
_atom_site_fract_x
_atom_site_fract_y
_atom_site_fract_z
_atom_site_U_iso_or_equiv
_atom_site_adp_type
_atom_site_occupancy
_atom_site_site_symmetry_order
_atom_site_calc_flag
_atom_site_refinement_flags_posn
I1 I 0.35835(2) 0.08885(2) -0.14366(2) 0.02343(5) Uani 1 1 d .
I2 I 0.19279(2) 0.03367(2) 0.04636(2) 0.02134(5) Uani 1 1 d .
I3 I 0.32408(2) -0.23500(2) -0.02632(2) 0.02355(5) Uani 1 1 d .
I4 I 0.49002(2) -0.18205(2) -0.21878(2) 0.02346(5) Uani 1 1 d .
Mo1 Mo 0.34795(3) -0.06996(2) -0.08137(2) 0.01633(6) Uani 1 1 d .
Mo2 Mo 0.43740(3) 0.13020(2) 0.03574(2) 0.01695(6) Uani 1 1 d .
Mo3 Mo 0.42046(3) -0.02686(2) 0.09181(2) 0.01616(6) Uani 1 1 d .
O1A O 0.1867(3) -0.1430(2) -0.18252(18) 0.0273(5) Uani 1 1 d .
O1B O 0.3546(3) 0.2747(3) 0.0754(2) 0.0335(7) Uani 1 1 d .
O1C O 0.3269(3) -0.0512(2) 0.19743(17) 0.0261(5) Uani 1 1 d .
O2A O 0.0256(3) -0.1968(3) -0.1184(2) 0.0343(7) Uani 1 1 d .
O2B O 0.5016(4) 0.4167(4) 0.1279(5) 0.113(3) Uani 1 1 d .
O2C O 0.3897(3) -0.1989(3) 0.1990(2) 0.0353(7) Uani 1 1 d .
N5A N -0.1815(4) -0.2632(3) -0.4286(2) 0.0381(8) Uani 1 1 d .
N5B N 0.0708(6) 0.5396(4) 0.1210(4) 0.0672(15) Uani 1 1 d .
N5C N 0.0624(4) -0.1252(4) 0.4184(3) 0.0406(9) Uani 1 1 d .
C1A C 0.0710(4) -0.1816(3) -0.1809(2) 0.0240(7) Uani 1 1 d .
C1B C 0.3894(4) 0.3646(5) 0.1044(3) 0.0491(14) Uani 1 1 d .
C1C C 0.3262(4) -0.1257(3) 0.2242(2) 0.0265(7) Uani 1 1 d .
C2A C -0.0179(3) -0.2093(3) -0.2680(2) 0.0229(6) Uani 1 1 d .
C2B C 0.2802(5) 0.4318(3) 0.1095(3) 0.0342(9) Uani 1 1 d .
C3A C 0.0289(4) -0.1953(3) -0.3413(3) 0.0310(8) Uani 1 1 d .
H3A H 0.1173 -0.1673 -0.3382 0.037 Uiso 1 1 calc R
C3B C 0.1570(5) 0.3866(4) 0.1140(3) 0.0397(10) Uani 1 1 d .
H3B H 0.1412 0.3176 0.1136 0.048 Uiso 1 1 calc R
C3C C 0.1623(4) -0.0411(4) 0.3286(3) 0.0318(8) Uani 1 1 d .
H3C H 0.1697 0.0161 0.3103 0.038 Uiso 1 1 calc R
C4A C -0.0555(5) -0.2228(4) -0.4188(3) 0.0369(9) Uani 1 1 d .
H4A H -0.0223 -0.2125 -0.4684 0.044 Uiso 1 1 calc R
C4B C 0.0575(5) 0.4439(5) 0.1191(4) 0.0513(13) Uani 1 1 d .
H4B H -0.0267 0.4115 0.1213 0.062 Uiso 1 1 calc R
C4C C 0.0773(5) -0.0466(4) 0.3899(3) 0.0393(10) Uani 1 1 d .
H4C H 0.0271 0.0085 0.4128 0.047 Uiso 1 1 calc R
C6A C -0.2243(4) -0.2761(4) -0.3576(3) 0.0342(9) Uani 1 1 d .
H6A H -0.3132 -0.3042 -0.3626 0.041 Uiso 1 1 calc R
C6B C 0.1894(6) 0.5812(4) 0.1138(5) 0.0589(16) Uani 1 1 d .
H6B H 0.2004 0.6491 0.1119 0.071 Uiso 1 1 calc R
C6C C 0.1354(4) -0.2003(4) 0.3865(3) 0.0379(10) Uani 1 1 d .
H6C H 0.1270 -0.2561 0.4066 0.045 Uiso 1 1 calc R
C7A C -0.1476(4) -0.2510(3) -0.2766(3) 0.0284(8) Uani 1 1 d .
H7A H -0.1834 -0.2622 -0.2281 0.034 Uiso 1 1 calc R
C7B C 0.2975(5) 0.5323(4) 0.1091(4) 0.0476(12) Uani 1 1 d .
H7B H 0.3803 0.5662 0.1057 0.057 Uiso 1 1 calc R
C7C C 0.2235(4) -0.2020(4) 0.3252(3) 0.0340(9) Uani 1 1 d .
H7C H 0.2740 -0.2571 0.3047 0.041 Uiso 1 1 calc R
C8C C 0.2356(4) -0.1212(3) 0.2949(2) 0.0262(7) Uani 1 1 d .
N1 N 0.6875(3) -0.3141(3) 0.3130(2) 0.0301(7) Uani 1 1 d .
C11 C 0.7067(4) -0.3200(4) 0.2187(3) 0.0332(8) Uani 1 1 d .
H11A H 0.6367 -0.2899 0.1985 0.040 Uiso 1 1 calc R
H11B H 0.6976 -0.3957 0.1765 0.040 Uiso 1 1 calc R
C12 C 0.8373(4) -0.2617(4) 0.2116(3) 0.0367(9) Uani 1 1 d .
H12A H 0.8411 -0.1842 0.2448 0.044 Uiso 1 1 calc R
H12B H 0.9081 -0.2831 0.2402 0.044 Uiso 1 1 calc R
C13 C 0.8568(4) -0.2868(4) 0.1136(3) 0.0367(10) Uani 1 1 d .
H13A H 0.7765 -0.2819 0.0812 0.044 Uiso 1 1 calc R
H13B H 0.8736 -0.3607 0.0842 0.044 Uiso 1 1 calc R
C14 C 0.9698(5) -0.2107(5) 0.1057(3) 0.0509(13) Uani 1 1 d .
H14A H 0.9734 -0.2244 0.0419 0.076 Uiso 1 1 calc GR
H14B H 1.0510 -0.2219 0.1310 0.076 Uiso 1 1 calc GR
H14C H 0.9572 -0.1372 0.1393 0.076 Uiso 1 1 calc GR
C21 C 0.7825(4) -0.3728(3) 0.3415(3) 0.0329(8) Uani 1 1 d .
H21A H 0.8709 -0.3322 0.3517 0.039 Uiso 1 1 calc R
H21B H 0.7623 -0.3740 0.3999 0.039 Uiso 1 1 calc R
C22 C 0.7823(6) -0.4855(4) 0.2748(4) 0.0481(13) Uani 1 1 d .
H22A H 0.8323 -0.4846 0.2252 0.058 Uiso 1 1 calc R
H22B H 0.6923 -0.5199 0.2479 0.058 Uiso 1 1 calc R
C23 C 0.8415(7) -0.5506(4) 0.3203(4) 0.0589(16) Uani 1 1 d .
H23A H 0.7847 -0.5580 0.3647 0.071 Uiso 1 1 calc R
H23B H 0.8421 -0.6228 0.2736 0.071 Uiso 1 1 calc R
C24 C 0.9736(8) -0.5058(6) 0.3671(5) 0.083(3) Uani 1 1 d .
H24A H 1.0298 -0.4925 0.3254 0.124 Uiso 1 1 calc GR
H24B H 1.0066 -0.5563 0.3879 0.124 Uiso 1 1 calc GR
H24C H 0.9726 -0.4389 0.4193 0.124 Uiso 1 1 calc GR
C31 C 0.5500(4) -0.3643(4) 0.3083(3) 0.0354(9) Uani 1 1 d .
H31A H 0.5366 -0.4383 0.2619 0.043 Uiso 1 1 calc R
H31B H 0.4917 -0.3256 0.2876 0.043 Uiso 1 1 calc R
C32 C 0.5099(5) -0.3662(5) 0.3965(4) 0.0463(11) Uani 1 1 d .
H32A H 0.5716 -0.3997 0.4206 0.056 Uiso 1 1 calc R
H32B H 0.5139 -0.2924 0.4416 0.056 Uiso 1 1 calc R
C33 C 0.3751(6) -0.4266(6) 0.3834(5) 0.0613(16) Uani 1 1 d .
H33A H 0.3725 -0.5012 0.3404 0.074 Uiso 1 1 calc R
H33B H 0.3142 -0.3953 0.3563 0.074 Uiso 1 1 calc R
C34 C 0.3311(7) -0.4248(6) 0.4714(5) 0.0715(19) Uani 1 1 d .
H34A H 0.2475 -0.4716 0.4585 0.107 Uiso 1 1 calc GR
H34B H 0.3220 -0.3521 0.5111 0.107 Uiso 1 1 calc GR
H34C H 0.3952 -0.4495 0.5014 0.107 Uiso 1 1 calc GR
C41 C 0.7134(4) -0.2007(3) 0.3833(3) 0.0294(8) Uani 1 1 d .
H41A H 0.8026 -0.1684 0.3821 0.035 Uiso 1 1 calc R
H41B H 0.7088 -0.2014 0.4439 0.035 Uiso 1 1 calc R
C42 C 0.6204(4) -0.1308(3) 0.3707(3) 0.0312(8) Uani 1 1 d .
H42A H 0.5364 -0.1486 0.3903 0.037 Uiso 1 1 calc R
H42B H 0.6052 -0.1449 0.3058 0.037 Uiso 1 1 calc R
C43 C 0.6744(5) -0.0136(4) 0.4254(3) 0.0413(10) Uani 1 1 d .
H43A H 0.7585 0.0038 0.4059 0.050 Uiso 1 1 calc R
H43B H 0.6900 0.0001 0.4902 0.050 Uiso 1 1 calc R
C44 C 0.5834(6) 0.0586(4) 0.4144(3) 0.0464(12) Uani 1 1 d .
H44A H 0.5718 0.0485 0.3509 0.070 Uiso 1 1 calc GR
H44B H 0.6203 0.1328 0.4525 0.070 Uiso 1 1 calc GR
H44C H 0.4994 0.0408 0.4325 0.070 Uiso 1 1 calc GR

loop_
_atom_site_aniso_label
_atom_site_aniso_U_11
_atom_site_aniso_U_22
_atom_site_aniso_U_33
_atom_site_aniso_U_23
_atom_site_aniso_U_13
_atom_site_aniso_U_12
I1 0.02103(10) 0.03241(12) 0.02503(10) 0.01816(9) 0.00412(8) 0.01079(9)
I2 0.01351(9) 0.02831(11) 0.02274(10) 0.00920(8) 0.00523(7) 0.00808(8)
I3 0.02152(10) 0.02184(10) 0.02800(11) 0.01084(8) 0.00544(8) 0.00284(8)
I4 0.02062(10) 0.02753(11) 0.01868(10) 0.00473(8) 0.00507(7) 0.00624(8)
Mo1 0.01246(11) 0.02123(13) 0.01624(12) 0.00774(10) 0.00290(9) 0.00532(9)
Mo2 0.01451(12) 0.01907(13) 0.01920(12) 0.00823(10) 0.00397(9) 0.00720(10)
Mo3 0.01350(11) 0.02093(13) 0.01673(12) 0.00927(10) 0.00424(9) 0.00574(9)
O1A 0.0192(12) 0.0374(15) 0.0220(12) 0.0095(11) 0.0002(9) 0.0034(10)
O1B 0.0242(13) 0.0433(17) 0.0518(18) 0.0363(15) 0.0077(12) 0.0135(12)
O1C 0.0233(12) 0.0357(14) 0.0227(12) 0.0141(11) 0.0075(10) 0.0068(11)
O2A 0.0238(13) 0.0534(19) 0.0276(14) 0.0210(13) 0.0004(11) -0.0010(13)
O2B 0.039(2) 0.048(3) 0.172(6) -0.033(3) -0.030(3) 0.011(2)
O2C 0.0356(16) 0.0401(17) 0.0377(16) 0.0208(13) 0.0142(13) 0.0108(13)
N5A 0.0347(19) 0.050(2) 0.0248(16) 0.0116(15) -0.0032(14) 0.0045(17)
N5B 0.057(3) 0.044(3) 0.086(4) 0.010(3) -0.004(3) 0.022(2)
N5C 0.0354(19) 0.054(2) 0.0343(19) 0.0216(18) 0.0119(15) 0.0003(17)
C1A 0.0259(17) 0.0255(17) 0.0187(14) 0.0063(13) 0.0021(12) 0.0074(13)
C1B 0.026(2) 0.061(3) 0.032(2) -0.012(2) -0.0098(16) 0.021(2)
C1C 0.0224(16) 0.035(2) 0.0226(16) 0.0132(14) 0.0050(13) 0.0009(14)
C2A 0.0207(15) 0.0247(16) 0.0231(15) 0.0088(13) 0.0007(12) 0.0069(13)
C2B 0.043(2) 0.030(2) 0.0285(19) 0.0084(15) -0.0005(16) 0.0152(17)
C3A 0.0272(18) 0.039(2) 0.0276(18) 0.0164(16) 0.0028(14) 0.0012(16)
C3B 0.042(2) 0.039(2) 0.038(2) 0.0140(19) 0.0098(19) 0.0099(19)
C3C 0.031(2) 0.038(2) 0.0279(18) 0.0144(16) 0.0096(15) 0.0055(16)
C4A 0.040(2) 0.045(2) 0.0247(18) 0.0139(17) 0.0021(16) 0.0035(19)
C4B 0.037(3) 0.051(3) 0.062(3) 0.016(3) 0.013(2) 0.015(2)
C4C 0.034(2) 0.053(3) 0.034(2) 0.019(2) 0.0133(17) 0.009(2)
C6A 0.0221(17) 0.044(2) 0.0276(18) 0.0077(17) -0.0016(14) 0.0010(16)
C6B 0.062(4) 0.036(3) 0.075(4) 0.021(3) -0.014(3) 0.014(3)
C6C 0.036(2) 0.045(2) 0.037(2) 0.0232(19) 0.0084(17) -0.0009(19)
C7A 0.0218(16) 0.037(2) 0.0221(16) 0.0089(15) 0.0015(13) 0.0030(15)
C7B 0.046(3) 0.034(2) 0.054(3) 0.012(2) -0.003(2) 0.004(2)
C7C 0.035(2) 0.037(2) 0.035(2) 0.0199(17) 0.0099(16) 0.0024(17)
C8C 0.0274(17) 0.0292(18) 0.0238(16) 0.0139(14) 0.0047(13) -0.0004(14)
N1 0.0326(17) 0.0353(18) 0.0236(15) 0.0125(13) -0.0010(12) 0.0103(14)
C11 0.037(2) 0.040(2) 0.0230(17) 0.0121(16) 0.0009(15) 0.0126(18)
C12 0.035(2) 0.049(3) 0.0262(18) 0.0141(18) 0.0020(16) 0.0130(19)
C13 0.038(2) 0.052(3) 0.0238(18) 0.0144(18) 0.0075(16) 0.021(2)
C14 0.040(3) 0.076(4) 0.035(2) 0.019(2) 0.008(2) 0.012(3)
C21 0.038(2) 0.035(2) 0.0280(18) 0.0136(16) -0.0001(16) 0.0160(17)
C22 0.054(3) 0.042(3) 0.041(2) 0.006(2) -0.007(2) 0.022(2)
C23 0.070(4) 0.037(3) 0.063(4) 0.012(2) -0.011(3) 0.023(3)
C24 0.094(6) 0.056(4) 0.081(5) 0.010(3) -0.034(4) 0.036(4)
C31 0.037(2) 0.034(2) 0.034(2) 0.0122(17) 0.0012(17) 0.0083(17)
C32 0.042(3) 0.052(3) 0.047(3) 0.024(2) 0.007(2) 0.003(2)
C33 0.051(3) 0.071(4) 0.071(4) 0.041(3) 0.009(3) -0.001(3)
C34 0.063(4) 0.088(5) 0.081(5) 0.053(4) 0.023(4) 0.004(4)
C41 0.034(2) 0.033(2) 0.0217(16) 0.0112(14) 0.0030(14) 0.0077(16)
C42 0.037(2) 0.033(2) 0.0257(17) 0.0129(15) 0.0016(15) 0.0110(17)
C43 0.048(3) 0.035(2) 0.039(2) 0.0130(19) 0.005(2) 0.008(2)
C44 0.065(3) 0.042(3) 0.036(2) 0.016(2) 0.010(2) 0.023(2)

loop_
_atom_type_symbol
_atom_type_description
_atom_type_scat_dispersion_real
_atom_type_scat_dispersion_imag
_atom_type_scat_source
C C 0.0033 0.0016 'International Tables Vol C Tables 4.2.6.8 and 6.1.1.4'
H H 0.0000 0.0000 'International Tables Vol C Tables 4.2.6.8 and 6.1.1.4'
N N 0.0061 0.0033 'International Tables Vol C Tables 4.2.6.8 and 6.1.1.4'
O O 0.0106 0.0060 'International Tables Vol C Tables 4.2.6.8 and 6.1.1.4'
Mo Mo -1.6832 0.6857 'International Tables Vol C Tables 4.2.6.8 and 6.1.1.4'
I I -0.4742 1.8119 'International Tables Vol C Tables 4.2.6.8 and 6.1.1.4'

loop_
_geom_angle_atom_site_label_1
_geom_angle_atom_site_label_2
_geom_angle_atom_site_label_3
_geom_angle
_geom_angle_site_symmetry_1
_geom_angle_site_symmetry_3
Mo1 I1 Mo2 57.660(10) . .
Mo1 I1 Mo3 57.744(9) . 2_655
Mo3 I1 Mo2 57.479(9) 2_655 .
Mo1 I2 Mo2 57.509(10) . .
Mo1 I2 Mo3 57.403(10) . .
Mo3 I2 Mo2 57.216(10) . .
Mo1 I3 Mo2 57.514(9) . 2_655
Mo1 I3 Mo3 57.628(11) . .
Mo3 I3 Mo2 57.578(9) . 2_655
Mo1 I4 Mo3 56.913(9) . 2_655
Mo2 I4 Mo1 56.866(10) 2_655 .
Mo2 I4 Mo3 56.953(10) 2_655 2_655
I1 Mo1 I2 90.016(12) . .
I1 Mo1 I3 176.529(13) . .
I1 Mo1 I4 89.932(11) . .
I2 Mo1 I4 176.174(13) . .
I3 Mo1 I2 89.871(11) . .
I3 Mo1 I4 89.949(12) . .
Mo2 Mo1 I1 121.333(13) 2_655 .
Mo2 Mo1 I1 61.537(12) . .
Mo2 Mo1 I2 121.738(13) 2_655 .
Mo2 Mo1 I2 61.643(10) . .
Mo2 Mo1 I3 121.302(14) . .
Mo2 Mo1 I3 61.491(10) 2_655 .
Mo2 Mo1 I4 121.522(13) . .
Mo2 Mo1 I4 61.347(11) 2_655 .
Mo2 Mo1 Mo2 90.007(13) 2_655 .
Mo2 Mo1 Mo3 60.135(10) 2_655 .
Mo2 Mo1 Mo3 60.011(11) 2_655 2_655
Mo3 Mo1 I1 61.336(10) 2_655 .
Mo3 Mo1 I1 121.497(13) . .
Mo3 Mo1 I2 61.616(10) . .
Mo3 Mo1 I2 121.575(13) 2_655 .
Mo3 Mo1 I3 121.496(13) 2_655 .
Mo3 Mo1 I3 61.341(10) . .
Mo3 Mo1 I4 61.582(10) 2_655 .
Mo3 Mo1 I4 121.469(13) . .
Mo3 Mo1 Mo2 59.948(11) 2_655 .
Mo3 Mo1 Mo2 59.971(11) . .
Mo3 Mo1 Mo3 90.049(12) . 2_655
O1A Mo1 I1 83.53(8) . .
O1A Mo1 I2 91.75(7) . .
O1A Mo1 I3 93.00(8) . .
O1A Mo1 I4 84.45(7) . .
O1A Mo1 Mo2 135.30(8) . 2_655
O1A Mo1 Mo2 134.06(8) . .
O1A Mo1 Mo3 129.01(7) . 2_655
O1A Mo1 Mo3 140.93(7) . .
I1 Mo2 I2 89.181(11) . .
I1 Mo2 I4 176.717(13) . 2_655
I2 Mo2 I4 90.398(11) . 2_655
I3 Mo2 I1 90.345(11) 2_655 .
I3 Mo2 I2 177.257(13) 2_655 .
I3 Mo2 I4 89.920(11) 2_655 2_655
Mo1 Mo2 I1 121.078(12) 2_655 .
Mo1 Mo2 I1 60.803(10) . .
Mo1 Mo2 I2 121.465(13) 2_655 .
Mo1 Mo2 I2 60.848(10) . .
Mo1 Mo2 I3 60.993(11) 2_655 2_655
Mo1 Mo2 I3 121.129(12) . 2_655
Mo1 Mo2 I4 61.790(9) 2_655 2_655
Mo1 Mo2 I4 121.662(13) . 2_655
Mo1 Mo2 Mo1 89.993(12) 2_655 .
Mo1 Mo2 Mo3 60.156(10) 2_655 .
Mo1 Mo2 Mo3 59.978(11) 2_655 2_655
Mo3 Mo2 I1 120.685(13) . .
Mo3 Mo2 I1 61.102(10) 2_655 .
Mo3 Mo2 I2 61.311(10) . .
Mo3 Mo2 I2 120.848(13) 2_655 .
Mo3 Mo2 I3 61.118(11) 2_655 2_655
Mo3 Mo2 I3 121.143(13) . 2_655
Mo3 Mo2 I4 61.784(11) . 2_655
Mo3 Mo2 I4 121.754(13) 2_655 2_655
Mo3 Mo2 Mo1 59.892(12) . .
Mo3 Mo2 Mo1 60.016(11) 2_655 .
Mo3 Mo2 Mo3 90.042(12) . 2_655
O1B Mo2 I1 88.20(9) . .
O1B Mo2 I2 85.50(8) . .
O1B Mo2 I3 91.79(8) . 2_655
O1B Mo2 I4 88.52(9) . 2_655
O1B Mo2 Mo1 137.61(9) . 2_655
O1B Mo2 Mo1 132.35(9) . .
O1B Mo2 Mo3 133.16(8) . .
O1B Mo2 Mo3 136.67(8) . 2_655
I1 Mo3 I2 177.242(12) 2_655 .
I1 Mo3 I4 89.664(12) 2_655 2_655
I2 Mo3 I4 90.203(11) . 2_655
I3 Mo3 I1 90.622(11) . 2_655
I3 Mo3 I2 89.356(12) . .
I3 Mo3 I4 176.760(12) . 2_655
Mo1 Mo3 I1 60.920(11) 2_655 2_655
Mo1 Mo3 I1 121.302(12) . 2_655
Mo1 Mo3 I2 60.982(9) . .
Mo1 Mo3 I2 121.309(13) 2_655 .
Mo1 Mo3 I3 121.335(12) 2_655 .
Mo1 Mo3 I3 61.031(10) . .
Mo1 Mo3 I4 61.506(10) 2_655 2_655
Mo1 Mo3 I4 121.390(13) . 2_655
Mo1 Mo3 Mo1 89.951(12) . 2_655
Mo1 Mo3 Mo2 59.887(11) . 2_655
Mo1 Mo3 Mo2 60.138(11) . .
Mo2 Mo3 I1 61.417(11) 2_655 2_655
Mo2 Mo3 I1 120.742(12) . 2_655
Mo2 Mo3 I2 61.474(10) . .
Mo2 Mo3 I2 120.857(13) 2_655 .
Mo2 Mo3 I3 61.303(10) 2_655 .
Mo2 Mo3 I3 121.159(13) . .
Mo2 Mo3 I4 121.534(13) 2_655 2_655
Mo2 Mo3 I4 61.266(12) . 2_655
Mo2 Mo3 Mo1 60.036(11) 2_655 2_655
Mo2 Mo3 Mo1 59.837(10) . 2_655
Mo2 Mo3 Mo2 89.961(12) . 2_655
O1C Mo3 I1 90.48(7) . 2_655
O1C Mo3 I2 86.76(7) . .
O1C Mo3 I3 90.15(8) . .
O1C Mo3 I4 86.62(8) . 2_655
O1C Mo3 Mo1 134.80(7) . .
O1C Mo3 Mo1 135.14(7) . 2_655
O1C Mo3 Mo2 137.49(8) . 2_655
O1C Mo3 Mo2 132.55(8) . .
C1A O1A Mo1 132.8(2) . .
C1B O1B Mo2 138.4(3) . .
C1C O1C Mo3 130.2(2) . .
C6A N5A C4A 116.1(4) . .
C4B N5B C6B 116.2(5) . .
C6C N5C C4C 117.0(4) . .
O1A C1A C2A 113.7(3) . .
O2A C1A O1A 127.5(3) . .
O2A C1A C2A 118.8(3) . .
O1B C1B O2B 130.3(5) . .
O1B C1B C2B 114.6(4) . .
O2B C1B C2B 115.0(5) . .
O1C C1C C8C 114.5(3) . .
O2C C1C O1C 127.2(3) . .
O2C C1C C8C 118.3(4) . .
C3A C2A C1A 121.2(3) . .
C3A C2A C7A 118.1(3) . .
C7A C2A C1A 120.8(3) . .
C3B C2B C1B 116.8(4) . .
C3B C2B C7B 118.3(4) . .
C7B C2B C1B 124.8(5) . .
C2A C3A H3A 120.6 . .
C4A C3A C2A 118.7(4) . .
C4A C3A H3A 120.6 . .
C2B C3B H3B 120.7 . .
C4B C3B C2B 118.6(5) . .
C4B C3B H3B 120.7 . .
C4C C3C H3C 120.8 . .
C8C C3C H3C 120.8 . .
C8C C3C C4C 118.4(4) . .
N5A C4A C3A 124.2(4) . .
N5A C4A H4A 117.9 . .
C3A C4A H4A 117.9 . .
N5B C4B C3B 124.8(5) . .
N5B C4B H4B 117.6 . .
C3B C4B H4B 117.6 . .
N5C C4C C3C 123.6(5) . .
N5C C4C H4C 118.2 . .
C3C C4C H4C 118.2 . .
N5A C6A H6A 117.9 . .
N5A C6A C7A 124.3(4) . .
C7A C6A H6A 117.9 . .
N5B C6B H6B 117.7 . .
N5B C6B C7B 124.6(5) . .
C7B C6B H6B 117.7 . .
N5C C6C H6C 118.1 . .
N5C C6C C7C 123.8(4) . .
C7C C6C H6C 118.1 . .
C2A C7A C6A 118.6(4) . .
C2A C7A H7A 120.7 . .
C6A C7A H7A 120.7 . .
C2B C7B H7B 121.3 . .
C6B C7B C2B 117.5(5) . .
C6B C7B H7B 121.3 . .
C6C C7C H7C 120.8 . .
C8C C7C C6C 118.4(4) . .
C8C C7C H7C 120.8 . .
C3C C8C C1C 122.6(4) . .
C3C C8C C7C 118.7(4) . .
C7C C8C C1C 118.7(4) . .
C21 N1 C11 110.1(3) . .
C31 N1 C11 107.1(3) . .
C31 N1 C21 110.9(3) . .
C31 N1 C41 110.5(3) . .
C41 N1 C11 111.6(3) . .
C41 N1 C21 106.6(3) . .
N1 C11 H11A 108.5 . .
N1 C11 H11B 108.5 . .
N1 C11 C12 115.2(3) . .
H11A C11 H11B 107.5 . .
C12 C11 H11A 108.5 . .
C12 C11 H11B 108.5 . .
C11 C12 H12A 109.3 . .
C11 C12 H12B 109.3 . .
H12A C12 H12B 108.0 . .
C13 C12 C11 111.4(4) . .
C13 C12 H12A 109.3 . .
C13 C12 H12B 109.3 . .
C12 C13 H13A 109.2 . .
C12 C13 H13B 109.2 . .
C12 C13 C14 111.9(4) . .
H13A C13 H13B 107.9 . .
C14 C13 H13A 109.2 . .
C14 C13 H13B 109.2 . .
C13 C14 H14A 109.5 . .
C13 C14 H14B 109.5 . .
C13 C14 H14C 109.5 . .
H14A C14 H14B 109.5 . .
H14A C14 H14C 109.5 . .
H14B C14 H14C 109.5 . .
N1 C21 H21A 108.5 . .
N1 C21 H21B 108.5 . .
H21A C21 H21B 107.5 . .
C22 C21 N1 115.2(4) . .
C22 C21 H21A 108.5 . .
C22 C21 H21B 108.5 . .
C21 C22 H22A 109.3 . .
C21 C22 H22B 109.3 . .
C21 C22 C23 111.5(4) . .
H22A C22 H22B 108.0 . .
C23 C22 H22A 109.3 . .
C23 C22 H22B 109.3 . .
C22 C23 H23A 108.4 . .
C22 C23 H23B 108.4 . .
H23A C23 H23B 107.5 . .
C24 C23 C22 115.4(6) . .
C24 C23 H23A 108.4 . .
C24 C23 H23B 108.4 . .
C23 C24 H24A 109.5 . .
C23 C24 H24B 109.5 . .
C23 C24 H24C 109.5 . .
H24A C24 H24B 109.5 . .
H24A C24 H24C 109.5 . .
H24B C24 H24C 109.5 . .
N1 C31 H31A 108.4 . .
N1 C31 H31B 108.4 . .
N1 C31 C32 115.7(4) . .
H31A C31 H31B 107.4 . .
C32 C31 H31A 108.4 . .
C32 C31 H31B 108.4 . .
C31 C32 H32A 109.2 . .
C31 C32 H32B 109.2 . .
H32A C32 H32B 107.9 . .
C33 C32 C31 111.9(5) . .
C33 C32 H32A 109.2 . .
C33 C32 H32B 109.2 . .
C32 C33 H33A 109.1 . .
C32 C33 H33B 109.1 . .
C32 C33 C34 112.6(6) . .
H33A C33 H33B 107.8 . .
C34 C33 H33A 109.1 . .
C34 C33 H33B 109.1 . .
C33 C34 H34A 109.5 . .
C33 C34 H34B 109.5 . .
C33 C34 H34C 109.5 . .
H34A C34 H34B 109.5 . .
H34A C34 H34C 109.5 . .
H34B C34 H34C 109.5 . .
N1 C41 H41A 108.6 . .
N1 C41 H41B 108.6 . .
N1 C41 C42 114.6(3) . .
H41A C41 H41B 107.6 . .
C42 C41 H41A 108.6 . .
C42 C41 H41B 108.6 . .
C41 C42 H42A 109.4 . .
C41 C42 H42B 109.4 . .
C41 C42 C43 111.0(4) . .
H42A C42 H42B 108.0 . .
C43 C42 H42A 109.4 . .
C43 C42 H42B 109.4 . .
C42 C43 H43A 109.1 . .
C42 C43 H43B 109.1 . .
C42 C43 C44 112.3(4) . .
H43A C43 H43B 107.9 . .
C44 C43 H43A 109.1 . .
C44 C43 H43B 109.1 . .
C43 C44 H44A 109.5 . .
C43 C44 H44B 109.5 . .
C43 C44 H44C 109.5 . .
H44A C44 H44B 109.5 . .
H44A C44 H44C 109.5 . .
H44B C44 H44C 109.5 . .

loop_
_geom_bond_atom_site_label_1
_geom_bond_atom_site_label_2
_geom_bond_distance
_geom_bond_site_symmetry_2
I1 Mo1 2.7630(4) .
I1 Mo2 2.7826(4) .
I1 Mo3 2.7742(4) 2_655
I2 Mo1 2.7689(4) .
I2 Mo2 2.7901(4) .
I2 Mo3 2.7857(4) .
I3 Mo1 2.7633(4) .
I3 Mo2 2.7765(4) 2_655
I3 Mo3 2.7716(4) .
I4 Mo1 2.8046(4) .
I4 Mo2 2.7930(4) 2_655
I4 Mo3 2.8067(4) 2_655
Mo1 Mo2 2.6652(4) 2_655
Mo1 Mo2 2.6743(4) .
Mo1 Mo3 2.6676(4) .
Mo1 Mo3 2.6737(4) 2_655
Mo1 O1A 2.119(3) .
Mo2 I3 2.7765(4) 2_655
Mo2 I4 2.7929(4) 2_655
Mo2 Mo1 2.6652(4) 2_655
Mo2 Mo3 2.6698(4) .
Mo2 Mo3 2.6719(4) 2_655
Mo2 O1B 2.168(3) .
Mo3 I1 2.7742(4) 2_655
Mo3 I4 2.8067(4) 2_655
Mo3 Mo1 2.6738(4) 2_655
Mo3 Mo2 2.6719(4) 2_655
Mo3 O1C 2.144(2) .
O1A C1A 1.270(4) .
O1B C1B 1.146(6) .
O1C C1C 1.272(5) .
O2A C1A 1.226(5) .
O2B C1B 1.251(7) .
O2C C1C 1.236(5) .
N5A C4A 1.343(6) .
N5A C6A 1.329(6) .
N5B C4B 1.308(8) .
N5B C6B 1.336(9) .
N5C C4C 1.342(6) .
N5C C6C 1.331(7) .
C1A C2A 1.527(5) .
C1B C2B 1.556(6) .
C1C C8C 1.522(5) .
C2A C3A 1.386(5) .
C2A C7A 1.386(5) .
C2B C3B 1.383(7) .
C2B C7B 1.389(7) .
C3A H3A 0.9500 .
C3A C4A 1.381(6) .
C3B H3B 0.9500 .
C3B C4B 1.380(7) .
C3C H3C 0.9500 .
C3C C4C 1.394(6) .
C3C C8C 1.385(6) .
C4A H4A 0.9500 .
C4B H4B 0.9500 .
C4C H4C 0.9500 .
C6A H6A 0.9500 .
C6A C7A 1.391(5) .
C6B H6B 0.9500 .
C6B C7B 1.388(8) .
C6C H6C 0.9500 .
C6C C7C 1.394(6) .
C7A H7A 0.9500 .
C7B H7B 0.9500 .
C7C H7C 0.9500 .
C7C C8C 1.390(6) .
N1 C11 1.526(5) .
N1 C21 1.525(5) .
N1 C31 1.505(6) .
N1 C41 1.512(5) .
C11 H11A 0.9900 .
C11 H11B 0.9900 .
C11 C12 1.536(7) .
C12 H12A 0.9900 .
C12 H12B 0.9900 .
C12 C13 1.519(6) .
C13 H13A 0.9900 .
C13 H13B 0.9900 .
C13 C14 1.533(7) .
C14 H14A 0.9800 .
C14 H14B 0.9800 .
C14 H14C 0.9800 .
C21 H21A 0.9900 .
C21 H21B 0.9900 .
C21 C22 1.510(6) .
C22 H22A 0.9900 .
C22 H22B 0.9900 .
C22 C23 1.540(8) .
C23 H23A 0.9900 .
C23 H23B 0.9900 .
C23 C24 1.471(9) .
C24 H24A 0.9800 .
C24 H24B 0.9800 .
C24 H24C 0.9800 .
C31 H31A 0.9900 .
C31 H31B 0.9900 .
C31 C32 1.525(7) .
C32 H32A 0.9900 .
C32 H32B 0.9900 .
C32 C33 1.506(8) .
C33 H33A 0.9900 .
C33 H33B 0.9900 .
C33 C34 1.520(9) .
C34 H34A 0.9800 .
C34 H34B 0.9800 .
C34 H34C 0.9800 .
C41 H41A 0.9900 .
C41 H41B 0.9900 .
C41 C42 1.521(6) .
C42 H42A 0.9900 .
C42 H42B 0.9900 .
C42 C43 1.523(6) .
C43 H43A 0.9900 .
C43 H43B 0.9900 .
C43 C44 1.523(7) .
C44 H44A 0.9800 .
C44 H44B 0.9800 .
C44 H44C 0.9800 .

loop_
_geom_torsion_atom_site_label_1
_geom_torsion_atom_site_label_2
_geom_torsion_atom_site_label_3
_geom_torsion_atom_site_label_4
_geom_torsion
Mo1 O1A C1A O2A -9.0(6)
Mo1 O1A C1A C2A 170.1(2)
Mo2 O1B C1B O2B -2.2(11)
Mo2 O1B C1B C2B 173.5(3)
Mo3 O1C C1C O2C 6.3(6)
Mo3 O1C C1C C8C -173.5(2)
O1A C1A C2A C3A 1.9(5)
O1A C1A C2A C7A -179.3(4)
O1B C1B C2B C3B 24.5(7)
O1B C1B C2B C7B -154.9(5)
O1C C1C C8C C3C -1.3(6)
O1C C1C C8C C7C 177.0(4)
O2A C1A C2A C3A -178.9(4)
O2A C1A C2A C7A -0.1(6)
O2B C1B C2B C3B -159.1(6)
O2B C1B C2B C7B 21.6(8)
O2C C1C C8C C3C 178.8(4)
O2C C1C C8C C7C -2.9(6)
N5A C6A C7A C2A 0.3(7)
N5B C6B C7B C2B 1.7(10)
N5C C6C C7C C8C -0.5(7)
C1A C2A C3A C4A 179.3(4)
C1A C2A C7A C6A -179.3(4)
C1B C2B C3B C4B 179.7(5)
C1B C2B C7B C6B 179.8(5)
C2A C3A C4A N5A -0.3(7)
C2B C3B C4B N5B -0.8(9)
C3A C2A C7A C6A -0.4(6)
C3B C2B C7B C6B 0.4(7)
C4A N5A C6A C7A -0.2(7)
C4B N5B C6B C7B -3.2(10)
C4C N5C C6C C7C -0.9(7)
C4C C3C C8C C1C 176.9(4)
C4C C3C C8C C7C -1.4(6)
C6A N5A C4A C3A 0.2(7)
C6B N5B C4B C3B 2.7(10)
C6C N5C C4C C3C 1.1(7)
C6C C7C C8C C1C -176.7(4)
C6C C7C C8C C3C 1.7(6)
C7A C2A C3A C4A 0.4(6)
C7B C2B C3B C4B -0.9(7)
C8C C3C C4C N5C 0.0(7)
N1 C11 C12 C13 170.6(4)
N1 C21 C22 C23 -160.0(5)
N1 C31 C32 C33 -174.8(5)
N1 C41 C42 C43 -163.5(4)
C11 N1 C21 C22 -52.7(5)
C11 N1 C31 C32 -179.7(4)
C11 N1 C41 C42 64.3(4)
C11 C12 C13 C14 166.7(4)
C21 N1 C11 C12 -65.7(5)
C21 N1 C31 C32 60.1(5)
C21 N1 C41 C42 -175.4(3)
C21 C22 C23 C24 -56.2(8)
C31 N1 C11 C12 173.6(4)
C31 N1 C21 C22 65.7(5)
C31 N1 C41 C42 -54.8(4)
C31 C32 C33 C34 -177.2(5)
C41 N1 C11 C12 52.5(5)
C41 N1 C21 C22 -174.0(4)
C41 N1 C31 C32 -57.9(5)
C41 C42 C43 C44 -179.9(4)
